data_2228636
loop_
_publ_author_name
'Dong, Wen-Kui'
'Dong, Xiu-Yan'
'Sun, Yin-Xia'
'Wu, Jian-Chao'
'Xing, Si-Jia'

_publ_section_title
;
 Bis{(<i>E</i>)-2-[1-(ethoxyimino)ethyl]-1-naphtholato-\k^2^<i>N</i>,<i>O</i>^1^}copper(II)
;
_journal_coeditor_code ZS2078
_journal_issue 12
_journal_name_full 'Acta Crystallographica Section E'
_journal_page_first m1626
_journal_paper_doi 10.1107/S1600536810047574
_journal_volume 66
_journal_year 2010
_chemical_formula_iupac '[Cu (C14 H14 N O2)2]'
_chemical_formula_moiety 'C28 H28 Cu N2 O4'
_chemical_formula_sum 'C28 H28 Cu N2 O4'
_chemical_formula_weight 520.06
_chemical_melting_point_gt 315
_chemical_melting_point_lt 316
_chemical_name_systematic
;
Bis{(<i>E</i>)-2-[1-(ethoxyimino)ethyl]-1-naphtholato-
\k^2^<i>N</i>,<i>O</i>^1^}copper(II)
;
_space_group_IT_number 14
_symmetry_cell_setting monoclinic
_symmetry_space_group_name_Hall '-P 2ybc'
_symmetry_space_group_name_H-M 'P 1 21/c 1'
_atom_sites_solution_hydrogens geom
_atom_sites_solution_primary direct
_atom_sites_solution_secondary difmap
_audit_creation_method SHELXL-97
_cell_angle_alpha 90.00
_cell_angle_beta 96.3170(10)
_cell_angle_gamma 90.00
_cell_formula_units_Z 2
_cell_length_a 11.3170(10)
_cell_length_b 7.1092(8)
_cell_length_c 15.171(2)
_cell_measurement_reflns_used 1730
_cell_measurement_temperature 298(2)
_cell_measurement_theta_max 25.53
_cell_measurement_theta_min 2.702
_cell_volume 1213.2(2)
_computing_cell_refinement 'SAINT (Siemens, 1996)'
_computing_data_collection 'SMART (Siemens, 1996)'
_computing_data_reduction 'SAINT (Siemens, 1996)'
_computing_molecular_graphics 'SHELXTL (Sheldrick, 2008)'
_computing_publication_material 'SHELXTL (Sheldrick, 2008)'
_computing_structure_refinement 'SHELXL97 (Sheldrick, 2008)'
_computing_structure_solution 'SHELXS97 (Sheldrick, 2008)'
_diffrn_ambient_temperature 298(2)
_diffrn_measured_fraction_theta_full 0.997
_diffrn_measured_fraction_theta_max 0.997
_diffrn_measurement_device_type 'Bruker SMART CCD area-detector'
_diffrn_measurement_method '\f and \w'
_diffrn_radiation_monochromator graphite
_diffrn_radiation_source 'fine-focus sealed tube'
_diffrn_radiation_type MoK\a
_diffrn_radiation_wavelength 0.71073
_diffrn_reflns_av_R_equivalents 0.0436
_diffrn_reflns_av_sigmaI/netI 0.0541
_diffrn_reflns_limit_h_max 13
_diffrn_reflns_limit_h_min -10
_diffrn_reflns_limit_k_max 8
_diffrn_reflns_limit_k_min -8
_diffrn_reflns_limit_l_max 18
_diffrn_reflns_limit_l_min -18
_diffrn_reflns_number 6095
_diffrn_reflns_theta_full 25.01
_diffrn_reflns_theta_max 25.01
_diffrn_reflns_theta_min 1.81
_diffrn_standards_number 0
_exptl_absorpt_coefficient_mu 0.938
_exptl_absorpt_correction_T_max 0.9120
_exptl_absorpt_correction_T_min 0.8568
_exptl_absorpt_correction_type multi-scan
_exptl_absorpt_process_details '(SADABS; Sheldrick, 1996)'
_exptl_crystal_colour brown
_exptl_crystal_density_diffrn 1.424
_exptl_crystal_density_method 'not measured'
_exptl_crystal_description block-like
_exptl_crystal_F_000 542
_exptl_crystal_size_max 0.17
_exptl_crystal_size_mid 0.15
_exptl_crystal_size_min 0.10
_refine_diff_density_max 0.220
_refine_diff_density_min -0.205
_refine_ls_extinction_method none
_refine_ls_goodness_of_fit_ref 1.008
_refine_ls_hydrogen_treatment constr
_refine_ls_matrix_type full
_refine_ls_number_parameters 162
_refine_ls_number_reflns 2130
_refine_ls_number_restraints 0
_refine_ls_restrained_S_all 1.008
_refine_ls_R_factor_all 0.0610
_refine_ls_R_factor_gt 0.0356
_refine_ls_shift/su_max 0.000
_refine_ls_shift/su_mean 0.000
_refine_ls_structure_factor_coef Fsqd
_refine_ls_weighting_details 'calc w=1/[\s^2^(Fo^2^)+(0.0342P)^2^+0.0000P] where P=(Fo^2^+2Fc^2^)/3'
_refine_ls_weighting_scheme calc
_refine_ls_wR_factor_gt 0.0747
_refine_ls_wR_factor_ref 0.0810
_reflns_number_gt 1490
_reflns_number_total 2130
_reflns_threshold_expression I>2\s(I)
_cod_data_source_file zs2078.cif
_cod_data_source_block I
_cod_original_cell_volume 1213.1(2)
_cod_original_sg_symbol_H-M 'P 21/c'
_cod_database_code 2228636
_cod_database_fobs_code 2228636

loop_
_symmetry_equiv_pos_as_xyz
'x, y, z'
'-x, y+1/2, -z+1/2'
'-x, -y, -z'
'x, -y-1/2, z-1/2'

loop_
_atom_site_type_symbol
_atom_site_label
_atom_site_fract_x
_atom_site_fract_y
_atom_site_fract_z
_atom_site_U_iso_or_equiv
_atom_site_adp_type
_atom_site_calc_flag
_atom_site_refinement_flags
_atom_site_occupancy
_atom_site_disorder_assembly
_atom_site_disorder_group
Cu Cu1 0.5000 0.5000 0.5000 0.03833(17) Uani d S 1 . .
N N1 0.63479(18) 0.5872(3) 0.58534(14) 0.0381(6) Uani d . 1 . .
O O1 0.75134(16) 0.6050(3) 0.55763(12) 0.0514(6) Uani d . 1 . .
O O2 0.39686(15) 0.6209(3) 0.57215(12) 0.0462(5) Uani d . 1 . .
C C1 0.7502(3) 0.7498(5) 0.49108(19) 0.0576(9) Uani d . 1 . .
H H1A 0.7131 0.8627 0.5111 0.069 Uiso calc R 1 . .
H H1B 0.7052 0.7081 0.4365 0.069 Uiso calc R 1 . .
C C2 0.8761(3) 0.7901(6) 0.4756(2) 0.0789(12) Uani d . 1 . .
H H2A 0.9179 0.8426 0.5284 0.118 Uiso calc R 1 . .
H H2B 0.8770 0.8781 0.4277 0.118 Uiso calc R 1 . .
H H2C 0.9141 0.6754 0.4608 0.118 Uiso calc R 1 . .
C C3 0.7501(2) 0.6552(4) 0.72791(18) 0.0479(8) Uani d . 1 . .
H H3A 0.7842 0.5401 0.7521 0.072 Uiso calc R 1 . .
H H3B 0.7344 0.7376 0.7754 0.072 Uiso calc R 1 . .
H H3C 0.8047 0.7149 0.6926 0.072 Uiso calc R 1 . .
C C4 0.6356(2) 0.6131(4) 0.67096(17) 0.0359(7) Uani d . 1 . .
C C5 0.4124(2) 0.6230(4) 0.65963(17) 0.0371(7) Uani d . 1 . .
C C6 0.5233(2) 0.6069(4) 0.71082(17) 0.0343(6) Uani d . 1 . .
C C7 0.5266(3) 0.5992(4) 0.80539(17) 0.0416(7) Uani d . 1 . .
H H7 0.5994 0.5806 0.8391 0.050 Uiso calc R 1 . .
C C8 0.4279(3) 0.6180(4) 0.84775(19) 0.0468(8) Uani d . 1 . .
H H8 0.4345 0.6127 0.9093 0.056 Uiso calc R 1 . .
C C9 0.3147(3) 0.6458(4) 0.79925(19) 0.0436(7) Uani d . 1 . .
C C10 0.3059(2) 0.6458(4) 0.70468(18) 0.0397(7) Uani d . 1 . .
C C11 0.1938(3) 0.6651(4) 0.6560(2) 0.0525(9) Uani d . 1 . .
H H11 0.1878 0.6652 0.5944 0.063 Uiso calc R 1 . .
C C12 0.0930(3) 0.6838(5) 0.6976(2) 0.0690(11) Uani d . 1 . .
H H12 0.0193 0.6941 0.6642 0.083 Uiso calc R 1 . .
C C13 0.1009(3) 0.6873(5) 0.7907(3) 0.0701(11) Uani d . 1 . .
H H13 0.0324 0.7016 0.8188 0.084 Uiso calc R 1 . .
C C14 0.2079(3) 0.6699(4) 0.8396(2) 0.0597(9) Uani d . 1 . .
H H14 0.2117 0.6738 0.9012 0.072 Uiso calc R 1 . .

loop_
_atom_site_aniso_label
_atom_site_aniso_U_11
_atom_site_aniso_U_22
_atom_site_aniso_U_33
_atom_site_aniso_U_12
_atom_site_aniso_U_13
_atom_site_aniso_U_23
Cu1 0.0347(3) 0.0528(3) 0.0283(3) -0.0002(3) 0.00671(19) -0.0033(3)
N1 0.0276(12) 0.0548(15) 0.0336(13) 0.0001(11) 0.0112(10) 0.0019(11)
O1 0.0376(11) 0.0795(16) 0.0378(12) -0.0024(11) 0.0064(9) 0.0103(11)
O2 0.0370(11) 0.0722(15) 0.0297(11) 0.0050(10) 0.0047(9) -0.0089(10)
C1 0.057(2) 0.068(2) 0.049(2) -0.0095(18) 0.0098(16) 0.0089(18)
C2 0.063(2) 0.115(3) 0.062(2) -0.026(2) 0.0169(18) 0.010(2)
C3 0.0407(17) 0.061(2) 0.0410(17) -0.0053(15) 0.0005(14) -0.0029(15)
C4 0.0426(17) 0.0317(17) 0.0331(16) -0.0011(13) 0.0028(13) 0.0029(13)
C5 0.0412(17) 0.0341(17) 0.0373(17) -0.0041(13) 0.0106(13) -0.0056(13)
C6 0.0407(16) 0.0330(16) 0.0304(15) -0.0024(13) 0.0089(13) -0.0023(13)
C7 0.0496(18) 0.0411(18) 0.0343(16) -0.0036(15) 0.0058(14) -0.0022(14)
C8 0.067(2) 0.044(2) 0.0312(16) -0.0051(16) 0.0149(15) -0.0029(14)
C9 0.0541(19) 0.0359(18) 0.0441(18) -0.0057(14) 0.0203(15) -0.0037(14)
C10 0.0414(17) 0.0389(18) 0.0407(17) -0.0043(13) 0.0133(14) -0.0066(13)
C11 0.0437(19) 0.070(2) 0.0452(19) 0.0008(16) 0.0136(15) -0.0055(16)
C12 0.047(2) 0.095(3) 0.067(3) 0.0030(19) 0.0158(18) -0.005(2)
C13 0.052(2) 0.088(3) 0.076(3) 0.001(2) 0.034(2) -0.003(2)
C14 0.077(2) 0.058(2) 0.050(2) -0.0055(19) 0.035(2) -0.0022(17)

loop_
_atom_type_symbol
_atom_type_description
_atom_type_scat_dispersion_real
_atom_type_scat_dispersion_imag
_atom_type_scat_source
C C 0.0033 0.0016 'International Tables Vol C Tables 4.2.6.8 and 6.1.1.4'
H H 0.0000 0.0000 'International Tables Vol C Tables 4.2.6.8 and 6.1.1.4'
O O 0.0106 0.0060 'International Tables Vol C Tables 4.2.6.8 and 6.1.1.4'
N N 0.0061 0.0033 'International Tables Vol C Tables 4.2.6.8 and 6.1.1.4'
Cu Cu 0.3201 1.2651 'International Tables Vol C Tables 4.2.6.8 and 6.1.1.4'

loop_
_geom_angle_atom_site_label_1
_geom_angle_atom_site_label_2
_geom_angle_atom_site_label_3
_geom_angle_site_symmetry_1
_geom_angle_site_symmetry_3
_geom_angle
_geom_angle_publ_flag
O2 Cu1 O2 . 3_666 180.00(8) ?
O2 Cu1 N1 . . 87.68(8) ?
O2 Cu1 N1 3_666 . 92.32(8) ?
O2 Cu1 N1 . 3_666 92.32(8) ?
O2 Cu1 N1 3_666 3_666 87.68(8) ?
N1 Cu1 N1 . 3_666 180.0 ?
C4 N1 O1 . . 111.8(2) ?
C4 N1 Cu1 . . 127.60(18) ?
O1 N1 Cu1 . . 120.09(14) ?
N1 O1 C1 . . 109.3(2) ?
C5 O2 Cu1 . . 124.36(17) ?
O1 C1 C2 . . 108.1(3) ?
O1 C1 H1A . . 110.1 ?
C2 C1 H1A . . 110.1 ?
O1 C1 H1B . . 110.1 ?
C2 C1 H1B . . 110.1 ?
H1A C1 H1B . . 108.4 ?
C1 C2 H2A . . 109.5 ?
C1 C2 H2B . . 109.5 ?
H2A C2 H2B . . 109.5 ?
C1 C2 H2C . . 109.5 ?
H2A C2 H2C . . 109.5 ?
H2B C2 H2C . . 109.5 ?
C4 C3 H3A . . 109.5 ?
C4 C3 H3B . . 109.5 ?
H3A C3 H3B . . 109.5 ?
C4 C3 H3C . . 109.5 ?
H3A C3 H3C . . 109.5 ?
H3B C3 H3C . . 109.5 ?
N1 C4 C6 . . 119.5(2) ?
N1 C4 C3 . . 120.5(2) ?
C6 C4 C3 . . 119.9(2) ?
O2 C5 C6 . . 124.6(2) ?
O2 C5 C10 . . 116.5(2) ?
C6 C5 C10 . . 118.9(2) ?
C5 C6 C7 . . 118.7(2) ?
C5 C6 C4 . . 122.1(2) ?
C7 C6 C4 . . 119.1(2) ?
C8 C7 C6 . . 122.6(3) ?
C8 C7 H7 . . 118.7 ?
C6 C7 H7 . . 118.7 ?
C7 C8 C9 . . 120.8(3) ?
C7 C8 H8 . . 119.6 ?
C9 C8 H8 . . 119.6 ?
C8 C9 C14 . . 123.7(3) ?
C8 C9 C10 . . 118.7(2) ?
C14 C9 C10 . . 117.6(3) ?
C11 C10 C9 . . 119.2(3) ?
C11 C10 C5 . . 120.7(2) ?
C9 C10 C5 . . 120.1(3) ?
C12 C11 C10 . . 121.2(3) ?
C12 C11 H11 . . 119.4 ?
C10 C11 H11 . . 119.4 ?
C11 C12 C13 . . 120.1(3) ?
C11 C12 H12 . . 120.0 ?
C13 C12 H12 . . 120.0 ?
C14 C13 C12 . . 120.2(3) ?
C14 C13 H13 . . 119.9 ?
C12 C13 H13 . . 119.9 ?
C13 C14 C9 . . 121.7(3) ?
C13 C14 H14 . . 119.2 ?
C9 C14 H14 . . 119.2 ?

loop_
_geom_bond_atom_site_label_1
_geom_bond_atom_site_label_2
_geom_bond_site_symmetry_2
_geom_bond_distance
_geom_bond_publ_flag
Cu1 O2 . 1.8919(17) ?
Cu1 O2 3_666 1.8919(17) ?
Cu1 N1 . 1.988(2) ?
Cu1 N1 3_666 1.988(2) ?
N1 C4 . 1.311(3) ?
N1 O1 . 1.433(2) ?
O1 C1 . 1.441(3) ?
O2 C5 . 1.320(3) ?
C1 C2 . 1.497(4) ?
C1 H1A . 0.9700 ?
C1 H1B . 0.9700 ?
C2 H2A . 0.9600 ?
C2 H2B . 0.9600 ?
C2 H2C . 0.9600 ?
C3 C4 . 1.506(3) ?
C3 H3A . 0.9600 ?
C3 H3B . 0.9600 ?
C3 H3C . 0.9600 ?
C4 C6 . 1.467(3) ?
C5 C6 . 1.406(4) ?
C5 C10 . 1.459(3) ?
C6 C7 . 1.432(3) ?
C7 C8 . 1.355(3) ?
C7 H7 . 0.9300 ?
C8 C9 . 1.419(4) ?
C8 H8 . 0.9300 ?
C9 C14 . 1.425(4) ?
C9 C10 . 1.427(4) ?
C10 C11 . 1.403(4) ?
C11 C12 . 1.369(4) ?
C11 H11 . 0.9300 ?
C12 C13 . 1.406(4) ?
C12 H12 . 0.9300 ?
C13 C14 . 1.355(4) ?
C13 H13 . 0.9300 ?
C14 H14 . 0.9300 ?

loop_
_geom_hbond_atom_site_label_D
_geom_hbond_atom_site_label_H
_geom_hbond_atom_site_label_A
_geom_hbond_site_symmetry_A
_geom_hbond_distance_DH
_geom_hbond_distance_HA
_geom_hbond_distance_DA
_geom_hbond_angle_DHA
_geom_hbond_publ_flag
C3 H3A Cg1 2_646 0.96 2.66 3.530(3) 151 y

loop_
_geom_torsion_atom_site_label_1
_geom_torsion_atom_site_label_2
_geom_torsion_atom_site_label_3
_geom_torsion_atom_site_label_4
_geom_torsion_site_symmetry_1
_geom_torsion_site_symmetry_2
_geom_torsion_site_symmetry_3
_geom_torsion_site_symmetry_4
_geom_torsion
_geom_torsion_publ_flag
O2 Cu1 N1 C4 . . . . 31.5(2) ?
O2 Cu1 N1 C4 3_666 . . . -148.5(2) ?
O2 Cu1 N1 O1 . . . . -157.06(19) ?
O2 Cu1 N1 O1 3_666 . . . 22.94(19) ?
C4 N1 O1 C1 . . . . -122.4(3) ?
Cu1 N1 O1 C1 . . . . 64.9(3) ?
N1 Cu1 O2 C5 . . . . -38.7(2) ?
N1 Cu1 O2 C5 3_666 . . . 141.3(2) ?
N1 O1 C1 C2 . . . . 169.7(2) ?
O1 N1 C4 C6 . . . . 177.8(2) ?
Cu1 N1 C4 C6 . . . . -10.2(4) ?
O1 N1 C4 C3 . . . . -0.1(4) ?
Cu1 N1 C4 C3 . . . . 171.9(2) ?
Cu1 O2 C5 C6 . . . . 26.8(4) ?
Cu1 O2 C5 C10 . . . . -153.96(19) ?
O2 C5 C6 C7 . . . . -176.0(3) ?
C10 C5 C6 C7 . . . . 4.7(4) ?
O2 C5 C6 C4 . . . . 8.9(4) ?
C10 C5 C6 C4 . . . . -170.3(2) ?
N1 C4 C6 C5 . . . . -16.8(4) ?
C3 C4 C6 C5 . . . . 161.2(3) ?
N1 C4 C6 C7 . . . . 168.2(3) ?
C3 C4 C6 C7 . . . . -13.8(4) ?
C5 C6 C7 C8 . . . . -4.0(4) ?
C4 C6 C7 C8 . . . . 171.1(3) ?
C6 C7 C8 C9 . . . . 0.3(5) ?
C7 C8 C9 C14 . . . . -178.8(3) ?
C7 C8 C9 C10 . . . . 2.6(4) ?
C8 C9 C10 C11 . . . . 177.3(3) ?
C14 C9 C10 C11 . . . . -1.4(4) ?
C8 C9 C10 C5 . . . . -1.7(4) ?
C14 C9 C10 C5 . . . . 179.6(3) ?
O2 C5 C10 C11 . . . . -0.3(4) ?
C6 C5 C10 C11 . . . . 179.0(3) ?
O2 C5 C10 C9 . . . . 178.8(2) ?
C6 C5 C10 C9 . . . . -1.9(4) ?
C9 C10 C11 C12 . . . . 0.0(5) ?
C5 C10 C11 C12 . . . . 179.0(3) ?
C10 C11 C12 C13 . . . . 1.2(5) ?
C11 C12 C13 C14 . . . . -0.8(6) ?
C12 C13 C14 C9 . . . . -0.7(5) ?
C8 C9 C14 C13 . . . . -176.9(3) ?
C10 C9 C14 C13 . . . . 1.7(5) ?
